data_7152092
loop_
_publ_author_name
'More, Vijaykumar'
'Di Mola, Antonia'
'Croce, Gianluca'
'Tedesco, Consiglia'
'Petronzi, Carmen'
'Peduto, Antonella'
'De Caprariis, Paolo'
'Filosa, Rosanna'
'Massa, Antonio'

_publ_section_title
;
 Multi-component, regio-selective aldol addition of \b-ketoesters to
 aldehydes: scope and applications.
;
_journal_issue 24
_journal_name_full 'Organic &amp; biomolecular chemistry'
_journal_page_first 8483
_journal_page_last 8488
_journal_paper_doi 10.1039/c1ob06229h
_journal_volume 9
_journal_year 2011
_chemical_formula_sum 'C7.5 H8.5 O2'
_chemical_formula_weight 130.64
_chemical_name_systematic
;
?
;
_space_group_IT_number 2
_symmetry_space_group_name_Hall '-P 1'
_symmetry_space_group_name_H-M 'P -1'
_atom_sites_solution_hydrogens geom
_atom_sites_solution_primary direct
_atom_sites_solution_secondary difmap
_audit_creation_method SHELXL-97
_cell_angle_alpha 80.620(5)
_cell_angle_beta 86.561(5)
_cell_angle_gamma 70.941(5)
_cell_formula_units_Z 2
_cell_length_a 6.155(5)
_cell_length_b 9.280(5)
_cell_length_c 14.021(5)
_cell_measurement_temperature 293(2)
_cell_volume 746.8(8)
_computing_structure_refinement 'SHELXL-97 (Sheldrick, 1997)'
_diffrn_ambient_temperature 293(2)
_diffrn_measured_fraction_theta_full 0.863
_diffrn_measured_fraction_theta_max 0.863
_diffrn_radiation_monochromator graphite
_diffrn_radiation_source 'fine-focus sealed tube'
_diffrn_radiation_type MoK\a
_diffrn_radiation_wavelength 0.71073
_diffrn_reflns_av_R_equivalents 0.1379
_diffrn_reflns_av_sigmaI/netI 0.3394
_diffrn_reflns_limit_h_max 6
_diffrn_reflns_limit_h_min -8
_diffrn_reflns_limit_k_max 12
_diffrn_reflns_limit_k_min -12
_diffrn_reflns_limit_l_max 19
_diffrn_reflns_limit_l_min -19
_diffrn_reflns_number 6039
_diffrn_reflns_theta_full 29.78
_diffrn_reflns_theta_max 29.78
_diffrn_reflns_theta_min 4.35
_exptl_absorpt_coefficient_mu 0.042
_exptl_crystal_density_diffrn 0.581
_exptl_crystal_density_method 'not measured'
_exptl_crystal_F_000 139
_refine_diff_density_max 0.262
_refine_diff_density_min -0.238
_refine_diff_density_rms 0.051
_refine_ls_extinction_method none
_refine_ls_goodness_of_fit_ref 0.918
_refine_ls_hydrogen_treatment mixed
_refine_ls_matrix_type full
_refine_ls_number_parameters 172
_refine_ls_number_reflns 3684
_refine_ls_number_restraints 0
_refine_ls_restrained_S_all 0.918
_refine_ls_R_factor_all 0.3505
_refine_ls_R_factor_gt 0.1109
_refine_ls_shift/su_max 0.014
_refine_ls_shift/su_mean 0.002
_refine_ls_structure_factor_coef Fsqd
_refine_ls_weighting_details 'calc w=1/[\s^2^(Fo^2^)+(0.0721P)^2^+0.0000P] where P=(Fo^2^+2Fc^2^)/3'
_refine_ls_weighting_scheme calc
_refine_ls_wR_factor_gt 0.1906
_refine_ls_wR_factor_ref 0.3031
_reflns_number_gt 856
_reflns_number_total 3684
_reflns_threshold_expression >2sigma(I)
_cod_data_source_file c1ob06229h.txt
_cod_data_source_block va122lastlast
_cod_original_formula_sum 'C7.50 H8.50 O2'
_cod_database_code 7152092

loop_
_symmetry_equiv_pos_as_xyz
'x, y, z'
'-x, -y, -z'

loop_
_atom_site_label
_atom_site_type_symbol
_atom_site_fract_x
_atom_site_fract_y
_atom_site_fract_z
_atom_site_U_iso_or_equiv
_atom_site_adp_type
_atom_site_occupancy
_atom_site_symmetry_multiplicity
_atom_site_calc_flag
_atom_site_refinement_flags
O001 O 1.0591(7) 0.1673(5) 0.8209(3) 0.0631(13) Uani 1 1 d .
O002 O 0.6987(6) 0.1996(4) 0.7783(3) 0.0540(12) Uani 1 1 d .
O100 O 1.0934(7) 0.4109(5) 0.9037(3) 0.0655(13) Uani 1 1 d .
H100 H 1.1018 0.3741 0.9612 0.098 Uiso 1 1 calc R
C004 C 0.7777(11) 0.2587(7) 0.9988(5) 0.0564(17) Uani 1 1 d .
H004 H 0.9411 0.2010 1.0095 0.068 Uiso 1 1 calc R
O101 O 0.7061(7) 0.3603(5) 1.0669(3) 0.0660(14) Uani 1 1 d .
H101 H 0.7777 0.4220 1.0583 0.099 Uiso 1 1 calc R
C006 C 0.7497(10) 0.3396(6) 0.8957(4) 0.0457(15) Uani 1 1 d .
H006 H 0.5849 0.3842 0.8821 0.055 Uiso 1 1 calc R
C007 C 0.7633(11) 0.0949(8) 0.7057(5) 0.0599(18) Uani 1 1 d .
C008 C 1.0241(12) 0.5244(7) 0.7100(5) 0.0638(19) Uani 1 1 d .
H008 H 1.1703 0.4730 0.7352 0.077 Uiso 1 1 calc R
C009 C 0.8560(10) 0.4694(7) 0.8747(5) 0.0552(17) Uani 1 1 d .
H009 H 0.7733 0.5506 0.9128 0.066 Uiso 1 1 calc R
C010 C 0.8531(12) 0.2279(7) 0.8288(5) 0.0556(18) Uani 1 1 d .
C011 C 0.8384(12) 0.5377(7) 0.7702(5) 0.0491(16) Uani 1 1 d .
C012 C 1.0032(15) 0.5829(9) 0.6156(6) 0.078(2) Uani 1 1 d .
H012 H 1.1323 0.5692 0.5757 0.094 Uiso 1 1 calc R
C013 C 0.6456(11) 0.1457(8) 1.0184(5) 0.079(2) Uani 1 1 d .
H01A H 0.6709 0.0939 1.0838 0.118 Uiso 1 1 calc R
H01B H 0.6970 0.0713 0.9748 0.118 Uiso 1 1 calc R
H01C H 0.4845 0.2000 1.0089 0.118 Uiso 1 1 calc R
C101 C 0.5998(15) 0.6806(8) 0.6369(6) 0.081(2) Uani 1 1 d .
H101 H 0.4546 0.7341 0.6113 0.097 Uiso 1 1 calc R
C102 C 0.6225(12) 0.6196(7) 0.7332(5) 0.0610(19) Uani 1 1 d .
H102 H 0.4935 0.6333 0.7732 0.073 Uiso 1 1 calc R
C100 C 0.7877(18) 0.6634(9) 0.5790(6) 0.090(3) Uani 1 1 d .
H100 H 0.7710 0.7064 0.5141 0.109 Uiso 1 1 calc R
C103 C 0.8900(13) 0.1572(10) 0.6245(5) 0.101(3) Uani 1 1 d .
H10A H 0.7972 0.2592 0.5975 0.151 Uiso 1 1 calc R
H10B H 0.9236 0.0915 0.5756 0.151 Uiso 1 1 calc R
H10C H 1.0310 0.1610 0.6480 0.151 Uiso 1 1 calc R
C104 C 0.8946(14) -0.0632(9) 0.7520(6) 0.103(3) Uani 1 1 d .
H10D H 0.8044 -0.0975 0.8034 0.155 Uiso 1 1 calc R
H10E H 1.0353 -0.0624 0.7777 0.155 Uiso 1 1 calc R
H10F H 0.9290 -0.1320 0.7048 0.155 Uiso 1 1 calc R
C105 C 0.5305(11) 0.1005(9) 0.6725(6) 0.096(3) Uani 1 1 d .
H10G H 0.4514 0.0597 0.7257 0.143 Uiso 1 1 calc R
H10H H 0.5509 0.0400 0.6213 0.143 Uiso 1 1 calc R
H10I H 0.4418 0.2054 0.6495 0.143 Uiso 1 1 calc R

loop_
_atom_site_aniso_label
_atom_site_aniso_U_11
_atom_site_aniso_U_22
_atom_site_aniso_U_33
_atom_site_aniso_U_23
_atom_site_aniso_U_13
_atom_site_aniso_U_12
O001 0.047(3) 0.057(3) 0.086(4) -0.025(2) -0.004(2) -0.011(2)
O002 0.052(3) 0.051(3) 0.062(3) -0.019(2) 0.000(2) -0.016(2)
O100 0.067(3) 0.074(3) 0.061(3) 0.001(2) -0.014(2) -0.033(3)
C004 0.065(4) 0.056(4) 0.042(4) 0.007(4) -0.013(3) -0.016(4)
O101 0.068(3) 0.064(3) 0.075(3) -0.022(3) 0.007(2) -0.028(3)
C006 0.045(4) 0.031(3) 0.061(5) -0.017(3) -0.002(3) -0.007(3)
C007 0.061(5) 0.058(5) 0.067(5) -0.023(4) -0.002(4) -0.021(4)
C008 0.073(5) 0.060(5) 0.061(5) -0.012(4) 0.002(4) -0.023(4)
C009 0.048(4) 0.046(4) 0.075(5) -0.013(4) -0.005(3) -0.018(3)
C010 0.057(4) 0.049(4) 0.068(5) -0.005(4) -0.007(4) -0.027(4)
C011 0.067(4) 0.043(4) 0.040(4) -0.007(3) 0.000(4) -0.021(3)
C012 0.105(7) 0.081(6) 0.052(6) -0.004(4) 0.012(5) -0.040(5)
C013 0.089(5) 0.061(5) 0.093(6) 0.001(4) 0.000(4) -0.041(4)
C101 0.116(7) 0.074(5) 0.055(6) 0.013(4) -0.023(5) -0.042(5)
C102 0.076(5) 0.053(4) 0.053(5) 0.009(4) -0.014(4) -0.026(4)
C100 0.132(8) 0.084(7) 0.059(6) 0.003(5) 0.000(6) -0.046(6)
C103 0.120(7) 0.139(8) 0.069(6) -0.029(5) 0.012(5) -0.073(6)
C104 0.120(7) 0.062(6) 0.136(8) -0.036(5) -0.025(6) -0.026(5)
C105 0.063(5) 0.126(7) 0.118(7) -0.059(6) -0.002(5) -0.037(5)

loop_
_atom_type_symbol
_atom_type_description
_atom_type_scat_dispersion_real
_atom_type_scat_dispersion_imag
_atom_type_scat_source
C C 0.0033 0.0016 'International Tables Vol C Tables 4.2.6.8 and 6.1.1.4'
H H 0.0000 0.0000 'International Tables Vol C Tables 4.2.6.8 and 6.1.1.4'
O O 0.0106 0.0060 'International Tables Vol C Tables 4.2.6.8 and 6.1.1.4'

loop_
_geom_angle_atom_site_label_1
_geom_angle_atom_site_label_2
_geom_angle_atom_site_label_3
_geom_angle
C010 O002 C007 122.8(5)
O101 C004 C013 107.7(5)
O101 C004 C006 113.2(5)
C013 C004 C006 111.5(5)
C010 C006 C004 110.2(5)
C010 C006 C009 108.3(5)
C004 C006 C009 113.9(5)
O002 C007 C103 109.9(6)
O002 C007 C104 110.0(6)
C103 C007 C104 113.2(7)
O002 C007 C105 101.8(5)
C103 C007 C105 110.6(6)
C104 C007 C105 110.8(6)
C012 C008 C011 122.3(7)
O100 C009 C011 110.0(5)
O100 C009 C006 109.5(5)
C011 C009 C006 111.6(5)
O001 C010 O002 123.4(6)
O001 C010 C006 123.0(6)
O002 C010 C006 113.5(6)
C008 C011 C102 118.5(7)
C008 C011 C009 123.5(7)
C102 C011 C009 118.0(6)
C008 C012 C100 118.9(8)
C100 C101 C102 120.3(8)
C101 C102 C011 119.5(7)
C101 C100 C012 120.4(8)

loop_
_geom_bond_atom_site_label_1
_geom_bond_atom_site_label_2
_geom_bond_distance
O001 C010 1.214(7)
O002 C010 1.333(7)
O002 C007 1.469(7)
O100 C009 1.441(6)
C004 O101 1.402(7)
C004 C013 1.508(7)
C004 C006 1.508(7)
C006 C010 1.475(8)
C006 C009 1.531(7)
C007 C103 1.487(8)
C007 C104 1.485(9)
C007 C105 1.515(8)
C008 C012 1.343(8)
C008 C011 1.364(7)
C009 C011 1.493(8)
C011 C102 1.381(8)
C012 C100 1.375(10)
C101 C100 1.353(9)
C101 C102 1.373(8)
